data_4302758
loop_
_publ_author_name
'Tori Z. Forbes'
'Slavi C. Sevov'

_publ_contact_author_address
;Department of Chemistry
University of Notre Dame
Notre Dame, IN 46556
;
_publ_contact_author_email ssevov@nd.edu
_publ_contact_author_name 'Slavi C. Sevov'
_publ_section_title
;
Metal-Organic Frameworks with Direct Transition Metal-Sulfonate
Interactions and Charge-Assisted Hydrogen Bonds
;
_journal_name_full 'Inorganic Chemistry'
_journal_page_first 6873
_journal_page_last 6878
_journal_paper_doi 10.1021/ic9007922
_journal_volume 48
_journal_year 2009
_chemical_formula_moiety 'C28 H34 N12 Ni O7 S2'
_chemical_formula_sum 'C28 H34 N12 Ni O7 S2'
_chemical_formula_weight 773.50
_chemical_name_common (Ni(Im)6)15NDS(H2O)
_chemical_name_systematic
; 
 nickel hexaimidazole 1,5-napthalenedisulfonate hydrate 
;
_space_group_IT_number 2
_symmetry_cell_setting triclinic
_symmetry_space_group_name_Hall '-P 1'
_symmetry_space_group_name_H-M 'P -1'
_atom_sites_solution_hydrogens geom
_atom_sites_solution_primary direct
_atom_sites_solution_secondary difmap
_audit_creation_method SHELXL-97
_cell_angle_alpha 70.188(2)
_cell_angle_beta 85.193(3)
_cell_angle_gamma 80.093(3)
_cell_formula_units_Z 1
_cell_length_a 8.3058(4)
_cell_length_b 9.8443(5)
_cell_length_c 10.7517(5)
_cell_measurement_reflns_used 311
_cell_measurement_temperature 273(2)
_cell_measurement_theta_max 58
_cell_measurement_theta_min 2.5
_cell_volume 814.43(7)
_computing_cell_refinement 'APEX II (Bruker, 2007)'
_computing_data_collection 'APEX II (Bruker, 2007)'
_computing_data_reduction 'APEX II (Bruker, 2007)'
_computing_molecular_graphics 'Crystalmaker 1.3.1'
_computing_structure_refinement 'SHELXL-97 (Sheldrick, 1997)'
_computing_structure_solution 'SHELXS-97 (Sheldrick, 1990)'
_diffrn_ambient_temperature 273(2)
_diffrn_detector_area_resol_mean 'not measured'
_diffrn_measured_fraction_theta_full 0.935
_diffrn_measured_fraction_theta_max 0.935
_diffrn_measurement_device_type 'Bruker APEX II Diffractometer'
_diffrn_measurement_method \w
_diffrn_radiation_monochromator graphite
_diffrn_radiation_source 'fine-focus sealed tube'
_diffrn_radiation_type MoK\a
_diffrn_radiation_wavelength 0.71073
_diffrn_reflns_av_R_equivalents 0.0259
_diffrn_reflns_av_sigmaI/netI 0.0362
_diffrn_reflns_limit_h_max 15
_diffrn_reflns_limit_h_min -15
_diffrn_reflns_limit_k_max 18
_diffrn_reflns_limit_k_min -18
_diffrn_reflns_limit_l_max 19
_diffrn_reflns_limit_l_min -16
_diffrn_reflns_number 31117
_diffrn_reflns_theta_full 41.67
_diffrn_reflns_theta_max 41.67
_diffrn_reflns_theta_min 2.23
_diffrn_standards_decay_% 'not measured'
_diffrn_standards_interval_count 'not measured'
_diffrn_standards_interval_time 'not measured'
_diffrn_standards_number 'not measured'
_exptl_absorpt_coefficient_mu 0.791
_exptl_absorpt_correction_T_max 0.821
_exptl_absorpt_correction_T_min 0.728
_exptl_absorpt_correction_type psi-scan
_exptl_absorpt_process_details SADABS
_exptl_crystal_colour blue
_exptl_crystal_density_diffrn 1.577
_exptl_crystal_density_method 'not measured'
_exptl_crystal_description blocky
_exptl_crystal_F_000 402
_exptl_crystal_size_max 0.720
_exptl_crystal_size_mid 0.320
_exptl_crystal_size_min 0.280
_refine_diff_density_max 1.012
_refine_diff_density_min -0.465
_refine_diff_density_rms 0.092
_refine_ls_extinction_method none
_refine_ls_goodness_of_fit_ref 1.027
_refine_ls_hydrogen_treatment mixed
_refine_ls_matrix_type full
_refine_ls_number_parameters 283
_refine_ls_number_reflns 10446
_refine_ls_number_restraints 17
_refine_ls_restrained_S_all 1.058
_refine_ls_R_factor_all 0.0505
_refine_ls_R_factor_gt 0.0364
_refine_ls_shift/su_max 0.001
_refine_ls_shift/su_mean 0.000
_refine_ls_structure_factor_coef Fsqd
_refine_ls_weighting_details 'calc w=1/[\s^2^(Fo^2^)+(0.0559P)^2^+0.1682P] where P=(Fo^2^+2Fc^2^)/3'
_refine_ls_weighting_scheme calc
_refine_ls_wR_factor_gt 0.0976
_refine_ls_wR_factor_ref 0.1038
_reflns_number_gt 8394
_reflns_number_total 10446
_reflns_threshold_expression >2sigma(I)
_cod_data_source_file ic9007922_si_002_3.cif
_cod_data_source_block compound2
_cod_database_code 4302758

loop_
_symmetry_equiv_pos_as_xyz
'x, y, z'
'-x, -y, -z'

loop_
_atom_site_label
_atom_site_type_symbol
_atom_site_fract_x
_atom_site_fract_y
_atom_site_fract_z
_atom_site_U_iso_or_equiv
_atom_site_adp_type
_atom_site_occupancy
_atom_site_symmetry_multiplicity
_atom_site_calc_flag
_atom_site_refinement_flags
_atom_site_disorder_assembly
_atom_site_disorder_group
Ni1 Ni 0.0000 0.0000 0.0000 0.00949(4) Uani 1 2 d S . .
S1 S 0.37402(2) 0.38460(2) 0.37627(2) 0.01130(4) Uani 1 1 d . . .
O1 O 0.43887(9) 0.29551(8) 0.50595(8) 0.01593(12) Uani 1 1 d . . .
O2 O 0.42842(9) 0.52572(8) 0.32594(9) 0.01864(14) Uani 1 1 d . . .
O3 O 0.40259(9) 0.30450(10) 0.28288(8) 0.01989(14) Uani 1 1 d . . .
O4 O 0.61907(18) 0.01572(15) 0.38377(16) 0.0143(2) Uani 0.50 1 d PD . .
N1 N 0.19117(9) 0.12201(9) -0.07649(9) 0.01283(12) Uani 1 1 d . . .
N3 N 0.08913(9) -0.05388(9) 0.19328(8) 0.01211(12) Uani 1 1 d . . .
N5 N 0.34981(10) 0.26189(10) -0.21862(10) 0.01648(14) Uani 1 1 d D . .
N2 N -0.14592(10) 0.18918(9) 0.02162(8) 0.01325(13) Uani 1 1 d . . .
N6 N 0.26500(11) -0.14234(11) 0.35359(10) 0.01945(16) Uani 1 1 d D . .
N4 N -0.33511(11) 0.32901(10) 0.09783(10) 0.01870(16) Uani 1 1 d D . .
C7 C 0.22717(12) 0.18464(11) -0.20277(10) 0.01537(15) Uani 1 1 d D . .
C3 C 0.21437(12) -0.15532(11) 0.24357(10) 0.01646(16) Uani 1 1 d D . .
C2 C -0.27706(11) 0.19227(11) 0.09867(11) 0.01590(16) Uani 1 1 d D . .
C14 C 0.39591(12) 0.24963(12) -0.09608(11) 0.01827(17) Uani 1 1 d D . .
C4 C 0.29785(12) 0.16221(12) -0.00837(11) 0.01704(16) Uani 1 1 d D . .
C1 C 0.05778(13) 0.02613(12) 0.27826(11) 0.01869(17) Uani 1 1 d D . .
C5 C -0.11863(14) 0.33244(11) -0.03161(12) 0.01973(18) Uani 1 1 d D . .
C13 C 0.16622(14) -0.02744(14) 0.37770(12) 0.0221(2) Uani 1 1 d D . .
C6 C -0.23503(15) 0.41984(12) 0.01413(13) 0.0230(2) Uani 1 1 d D . .
C9 C 0.15850(10) 0.41602(9) 0.40203(9) 0.01079(13) Uani 1 1 d . . .
C8 C 0.08679(10) 0.49177(9) 0.48998(9) 0.01010(12) Uani 1 1 d . . .
C10 C 0.18009(10) 0.55030(10) 0.55805(10) 0.01333(14) Uani 1 1 d D . .
C11 C 0.06416(11) 0.36246(11) 0.33652(10) 0.01445(15) Uani 1 1 d D . .
C12 C 0.10650(11) 0.62026(11) 0.64290(11) 0.01637(16) Uani 1 1 d D . .
H2 H -0.324(3) 0.111(2) 0.151(2) 0.050 Uiso 1 1 d D . .
H12 H 0.170(3) 0.661(2) 0.690(2) 0.050 Uiso 1 1 d D . .
H11 H 0.116(3) 0.308(2) 0.282(2) 0.050 Uiso 1 1 d D . .
H14 H 0.478(2) 0.303(2) -0.084(2) 0.050 Uiso 1 1 d D . .
H7 H 0.173(3) 0.178(2) -0.270(2) 0.050 Uiso 1 1 d D . .
H10 H 0.2903(19) 0.538(2) 0.545(2) 0.050 Uiso 1 1 d D . .
H3 H 0.267(3) -0.228(2) 0.210(2) 0.050 Uiso 1 1 d D . .
H4 H 0.291(3) 0.134(2) 0.0838(16) 0.050 Uiso 1 1 d D . .
H13 H 0.187(3) -0.002(3) 0.4499(19) 0.050 Uiso 1 1 d D . .
H1 H -0.025(2) 0.104(2) 0.264(2) 0.050 Uiso 1 1 d D . .
H5 H -0.037(2) 0.362(2) -0.093(2) 0.050 Uiso 1 1 d D . .
H6 H -0.253(3) 0.5171(18) 0.002(2) 0.050 Uiso 1 1 d D . .
H19 H 0.387(3) 0.309(2) -0.2916(17) 0.050 Uiso 1 1 d D . .
H17 H -0.418(2) 0.351(3) 0.150(2) 0.050 Uiso 1 1 d D . .
H18 H 0.351(2) -0.198(2) 0.397(2) 0.050 Uiso 1 1 d D . .
H15 H 0.590(3) -0.038(2) 0.413(2) 0.050 Uiso 1 1 d D . .
H16 H 0.560(2) 0.062(2) 0.378(3) 0.050 Uiso 1 1 d D . .

loop_
_atom_site_aniso_label
_atom_site_aniso_U_11
_atom_site_aniso_U_22
_atom_site_aniso_U_33
_atom_site_aniso_U_23
_atom_site_aniso_U_13
_atom_site_aniso_U_12
Ni1 0.00818(6) 0.00926(6) 0.01025(8) -0.00269(5) 0.00051(5) -0.00073(4)
S1 0.00729(7) 0.01333(8) 0.01251(10) -0.00375(7) 0.00079(6) -0.00110(6)
O1 0.0114(3) 0.0176(3) 0.0158(3) -0.0033(2) -0.0026(2) 0.0020(2)
O2 0.0118(3) 0.0163(3) 0.0245(4) -0.0013(3) 0.0016(2) -0.0056(2)
O3 0.0134(3) 0.0293(4) 0.0214(4) -0.0158(3) 0.0030(2) -0.0015(3)
O4 0.0133(5) 0.0095(5) 0.0178(7) -0.0022(5) 0.0004(4) -0.0006(4)
N1 0.0112(3) 0.0131(3) 0.0141(3) -0.0044(3) 0.0014(2) -0.0028(2)
N3 0.0107(3) 0.0126(3) 0.0123(3) -0.0038(2) -0.0005(2) -0.0003(2)
N5 0.0133(3) 0.0165(3) 0.0172(4) -0.0019(3) 0.0033(3) -0.0050(2)
N2 0.0131(3) 0.0123(3) 0.0131(3) -0.0040(3) 0.0000(2) 0.0009(2)
N6 0.0142(3) 0.0253(4) 0.0153(4) -0.0038(3) -0.0046(3) 0.0025(3)
N4 0.0160(3) 0.0211(4) 0.0207(4) -0.0120(3) -0.0006(3) 0.0033(3)
C7 0.0136(3) 0.0167(4) 0.0150(4) -0.0038(3) 0.0013(3) -0.0038(3)
C3 0.0144(3) 0.0172(4) 0.0152(4) -0.0042(3) -0.0023(3) 0.0030(3)
C2 0.0128(3) 0.0173(4) 0.0170(4) -0.0064(3) -0.0003(3) 0.0009(3)
C14 0.0138(4) 0.0202(4) 0.0220(5) -0.0067(4) 0.0009(3) -0.0069(3)
C4 0.0150(4) 0.0213(4) 0.0161(4) -0.0061(3) 0.0007(3) -0.0069(3)
C1 0.0175(4) 0.0206(4) 0.0195(5) -0.0110(4) -0.0053(3) 0.0041(3)
C5 0.0214(4) 0.0126(3) 0.0237(5) -0.0062(3) 0.0047(4) -0.0008(3)
C13 0.0198(4) 0.0299(5) 0.0186(5) -0.0120(4) -0.0055(3) 0.0012(4)
C6 0.0245(5) 0.0153(4) 0.0293(6) -0.0106(4) 0.0032(4) 0.0011(3)
C9 0.0079(3) 0.0117(3) 0.0126(4) -0.0037(3) 0.0002(2) -0.0018(2)
C8 0.0075(3) 0.0105(3) 0.0120(4) -0.0032(3) -0.0001(2) -0.0019(2)
C10 0.0079(3) 0.0153(3) 0.0188(4) -0.0078(3) -0.0011(3) -0.0025(2)
C11 0.0114(3) 0.0174(4) 0.0170(4) -0.0089(3) -0.0007(3) -0.0019(3)
C12 0.0109(3) 0.0212(4) 0.0217(5) -0.0127(4) -0.0015(3) -0.0029(3)

loop_
_atom_type_symbol
_atom_type_description
_atom_type_scat_dispersion_real
_atom_type_scat_dispersion_imag
_atom_type_scat_source
C C 0.0033 0.0016 'International Tables Vol C Tables 4.2.6.8 and 6.1.1.4'
H H 0.0000 0.0000 'International Tables Vol C Tables 4.2.6.8 and 6.1.1.4'
N N 0.0061 0.0033 'International Tables Vol C Tables 4.2.6.8 and 6.1.1.4'
Ni Ni 0.3393 1.1124 'International Tables Vol C Tables 4.2.6.8 and 6.1.1.4'
O O 0.0106 0.0060 'International Tables Vol C Tables 4.2.6.8 and 6.1.1.4'
S S 0.1246 0.1234 'International Tables Vol C Tables 4.2.6.8 and 6.1.1.4'

loop_
_geom_angle_atom_site_label_1
_geom_angle_atom_site_label_2
_geom_angle_atom_site_label_3
_geom_angle
_geom_angle_site_symmetry_1
_geom_angle_site_symmetry_3
_geom_angle_publ_flag
N1 Ni1 N1 180.00(4) 2 . ?
N1 Ni1 N2 89.10(3) 2 2 ?
N1 Ni1 N2 90.90(3) . 2 ?
N1 Ni1 N2 90.90(3) 2 . ?
N1 Ni1 N2 89.10(3) . . ?
N2 Ni1 N2 180.00(6) 2 . ?
N1 Ni1 N3 89.27(3) 2 2 ?
N1 Ni1 N3 90.73(3) . 2 ?
N2 Ni1 N3 89.76(3) 2 2 ?
N2 Ni1 N3 90.24(3) . 2 ?
N1 Ni1 N3 90.73(3) 2 . ?
N1 Ni1 N3 89.27(3) . . ?
N2 Ni1 N3 90.24(3) 2 . ?
N2 Ni1 N3 89.76(3) . . ?
N3 Ni1 N3 180.000(18) 2 . ?
O2 S1 O3 113.11(5) . . ?
O2 S1 O1 112.90(5) . . ?
O3 S1 O1 111.54(5) . . ?
O2 S1 C9 107.36(4) . . ?
O3 S1 C9 106.03(4) . . ?
O1 S1 C9 105.24(4) . . ?
H15 O4 H16 101(3) . . ?
C7 N1 C4 105.37(8) . . ?
C7 N1 Ni1 126.20(7) . . ?
C4 N1 Ni1 128.30(7) . . ?
C3 N3 C1 105.12(8) . . ?
C3 N3 Ni1 125.13(7) . . ?
C1 N3 Ni1 128.22(6) . . ?
C7 N5 C14 107.74(9) . . ?
C7 N5 H19 124.0(16) . . ?
C14 N5 H19 128.2(16) . . ?
C2 N2 C5 105.43(8) . . ?
C2 N2 Ni1 126.05(7) . . ?
C5 N2 Ni1 128.33(7) . . ?
C3 N6 C13 107.91(9) . . ?
C3 N6 H18 122.9(15) . . ?
C13 N6 H18 129.1(15) . . ?
C2 N4 C6 107.36(9) . . ?
C2 N4 H17 124.0(15) . . ?
C6 N4 H17 128.4(15) . . ?
N1 C7 N5 111.45(9) . . ?
N1 C7 H7 123.7(15) . . ?
N5 C7 H7 124.8(15) . . ?
N3 C3 N6 111.39(9) . . ?
N3 C3 H3 127.4(14) . . ?
N6 C3 H3 121.2(14) . . ?
N2 C2 N4 111.50(9) . . ?
N2 C2 H2 125.8(14) . . ?
N4 C2 H2 122.7(14) . . ?
C4 C14 N5 106.01(9) . . ?
C4 C14 H14 132.2(14) . . ?
N5 C14 H14 121.6(14) . . ?
C14 C4 N1 109.43(9) . . ?
C14 C4 H4 130.0(14) . . ?
N1 C4 H4 120.5(14) . . ?
C13 C1 N3 109.98(9) . . ?
C13 C1 H1 128.4(14) . . ?
N3 C1 H1 121.6(14) . . ?
C6 C5 N2 109.84(10) . . ?
C6 C5 H5 126.2(15) . . ?
N2 C5 H5 123.8(15) . . ?
C1 C13 N6 105.60(9) . . ?
C1 C13 H13 135.7(15) . . ?
N6 C13 H13 118.7(15) . . ?
C5 C6 N4 105.87(9) . . ?
C5 C6 H6 133.4(15) . . ?
N4 C6 H6 120.6(15) . . ?
C11 C9 C8 121.23(8) . . ?
C11 C9 S1 117.64(7) . . ?
C8 C9 S1 121.11(6) . . ?
C10 C8 C9 122.84(7) . . ?
C10 C8 C8 118.98(10) . 2_566 ?
C9 C8 C8 118.18(9) . 2_566 ?
C12 C10 C8 120.88(8) . . ?
C12 C10 H10 121.2(14) . . ?
C8 C10 H10 118.0(14) . . ?
C9 C11 C12 119.91(9) . 2_566 ?
C9 C11 H11 119.1(14) . . ?
C12 C11 H11 120.9(14) 2_566 . ?
C10 C12 C11 120.80(8) . 2_566 ?
C10 C12 H12 121.3(13) . . ?
C11 C12 H12 117.9(13) 2_566 . ?

loop_
_geom_bond_atom_site_label_1
_geom_bond_atom_site_label_2
_geom_bond_distance
_geom_bond_site_symmetry_2
_geom_bond_publ_flag
Ni1 N1 2.0995(8) 2 ?
Ni1 N1 2.0995(8) . ?
Ni1 N2 2.1121(8) 2 ?
Ni1 N2 2.1121(8) . ?
Ni1 N3 2.1269(8) 2 ?
Ni1 N3 2.1269(8) . ?
S1 O2 1.4465(8) . ?
S1 O3 1.4555(8) . ?
S1 O1 1.4621(8) . ?
S1 C9 1.7779(8) . ?
O4 H15 0.598(16) . ?
O4 H16 0.605(16) . ?
N1 C7 1.3195(13) . ?
N1 C4 1.3798(13) . ?
N3 C3 1.3200(12) . ?
N3 C1 1.3785(13) . ?
N5 C7 1.3395(13) . ?
N5 C14 1.3631(15) . ?
N5 H19 0.830(16) . ?
N2 C2 1.3146(13) . ?
N2 C5 1.3816(13) . ?
N6 C3 1.3404(14) . ?
N6 C13 1.3650(15) . ?
N6 H18 0.881(16) . ?
N4 C2 1.3467(13) . ?
N4 C6 1.3730(16) . ?
N4 H17 0.893(16) . ?
C7 H7 0.908(16) . ?
C3 H3 0.935(15) . ?
C2 H2 0.939(16) . ?
C14 C4 1.3623(15) . ?
C14 H14 0.967(15) . ?
C4 H4 0.934(16) . ?
C1 C13 1.3595(15) . ?
C1 H1 0.915(16) . ?
C5 C6 1.3556(15) . ?
C5 H5 0.914(16) . ?
C13 H13 0.927(15) . ?
C6 H6 0.909(16) . ?
C9 C11 1.3691(12) . ?
C9 C8 1.4269(12) . ?
C8 C10 1.4152(12) . ?
C8 C8 1.4291(16) 2_566 ?
C10 C12 1.3667(14) . ?
C10 H10 0.908(16) . ?
C11 C12 1.4061(13) 2_566 ?
C11 H11 0.952(15) . ?
C12 C11 1.4061(13) 2_566 ?
C12 H12 0.970(16) . ?
